data_7200988
loop_
_publ_author_name
'Mazej, Zoran'
'Goreshnik, Evgeny'
'Jagli\<ci\'c, Zvonko'
'Gawe\/l, Bart\/lomiej'
'\/Lasocha, Wies\/law'
'Grzybowska, Dorota'
'Jaro\'n, Tomasz'
'Kurzyd\/lowski, Dominik'
'Malinowski, Przemys\/law'
'Ko\'zminski, Wiktor'
'Szyd\/lowska, Jadwiga'
'Leszczy\'nski, Piotr'
'Grochala, Wojciech'

_publ_section_title
;
 KAgF3, K2AgF4 and K3Ag2F7: important steps towards a layered
 antiferromagnetic fluoroargentate(II),
;
_journal_issue 8
_journal_name_full CrystEngComm
_journal_page_first 1702
_journal_paper_doi 10.1039/b902161b
_journal_volume 11
_journal_year 2009
_chemical_formula_moiety 'Ag F4, 2(K)'
_chemical_formula_sum 'Ag F4 K2'
_chemical_formula_weight 262.07
_space_group_IT_number 64
_symmetry_cell_setting orthorhombic
_symmetry_space_group_name_Hall '-C 2ac 2'
_symmetry_space_group_name_H-M 'C m c a'
_audit_creation_date 2009-03-19T14:29:01-00:00
_audit_creation_method 'WinGX routine CIF_UPDATE'
_cell_angle_alpha 90
_cell_angle_beta 90
_cell_angle_gamma 90
_cell_formula_units_Z 4
_cell_length_a 6.182(3)
_cell_length_b 12.632(5)
_cell_length_c 6.436(3)
_cell_measurement_reflns_used 534
_cell_measurement_temperature 200
_cell_measurement_theta_max 28.526
_cell_measurement_theta_min 3.2252
_cell_volume 502.6(4)
_computing_cell_refinement 'CrystalClear (Rigaku Corporation, 1999)'
_computing_data_collection 'CrystalClear (Rigaku Corporation, 1999)'
_computing_data_reduction 'CrystalClear (Rigaku Corporation, 1999)'
_computing_molecular_graphics 'Diamond (Pennington, 1999)'
_computing_publication_material
;
WinGX 1.70 (Farrugia, L. J., 1999), enCIFer v.1.2 (Allen et al., 2004)
;
_computing_structure_refinement 'SHELXL-97 (Sheldrick, 1997)'
_computing_structure_solution
;
SIR92 (Altomare et al., 1993),
TeXsan (Molecular Structure Corporation, 1997--1999).
;
_diffrn_measured_fraction_theta_full 0.972
_diffrn_measured_fraction_theta_max 0.903
_diffrn_measurement_device
;
Mercury CCD (2x2 bin mode)
;
_diffrn_measurement_method dtprofit.ref
_diffrn_radiation_type MoK\a
_diffrn_radiation_wavelength 0.71069
_diffrn_reflns_av_R_equivalents 0.0254
_diffrn_reflns_limit_h_max 8
_diffrn_reflns_limit_h_min -7
_diffrn_reflns_limit_k_max 8
_diffrn_reflns_limit_k_min -16
_diffrn_reflns_limit_l_max 8
_diffrn_reflns_limit_l_min -8
_diffrn_reflns_number 1040
_diffrn_reflns_theta_full 25
_diffrn_reflns_theta_max 28.73
_diffrn_reflns_theta_min 3.23
_exptl_absorpt_coefficient_mu 5.624
_exptl_absorpt_correction_T_max 0.911
_exptl_absorpt_correction_T_min 0.837
_exptl_absorpt_correction_type empirical
_exptl_absorpt_process_details 'Blessing R.H., 1995'
_exptl_crystal_colour Violet
_exptl_crystal_density_diffrn 3.463
_exptl_crystal_density_method 'not measured'
_exptl_crystal_description Chunk
_exptl_crystal_F_000 484
_exptl_crystal_size_max 0.033
_exptl_crystal_size_mid 0.030
_exptl_crystal_size_min 0.016
_refine_diff_density_max 0.921
_refine_diff_density_min -0.725
_refine_ls_extinction_coef 0.0033(8)
_refine_ls_extinction_expression Fc^*^=kFc[1+0.001xFc^2^\l^3^/sin(2\q)]^-1/4^
_refine_ls_extinction_method SHELXL
_refine_ls_goodness_of_fit_ref 1.173
_refine_ls_matrix_type full
_refine_ls_number_parameters 23
_refine_ls_number_reflns 325
_refine_ls_number_restraints 0
_refine_ls_restrained_S_all 1.173
_refine_ls_R_factor_gt 0.0306
_refine_ls_shift/su_max 0
_refine_ls_structure_factor_coef Fsqd
_refine_ls_weighting_details 'calc w=1/[\s^2^(Fo^2^)+(0.0381P)^2^+3.1818P] where P=(Fo^2^+2Fc^2^)/3'
_refine_ls_weighting_scheme calc
_refine_ls_wR_factor_ref 0.0808
_reflns_number_gt 287
_reflns_number_total 325
_reflns_threshold_expression I>2\s(I)
_cod_data_source_file b902161b.txt
_cod_data_source_block shelxl
_cod_original_sg_symbol_Hall '-C 2bc 2'
_cod_database_code 7200988

loop_
_symmetry_equiv_pos_as_xyz
'x, y, z'
'x, -y, -z'
'x, -y+1/2, z+1/2'
'x, y+1/2, -z+1/2'
'x+1/2, y+1/2, z'
'x+1/2, -y+1/2, -z'
'x+1/2, -y+1, z+1/2'
'x+1/2, y+1, -z+1/2'
'-x, -y, -z'
'-x, y, z'
'-x, y-1/2, -z-1/2'
'-x, -y-1/2, z-1/2'
'-x+1/2, -y+1/2, -z'
'-x+1/2, y+1/2, z'
'-x+1/2, y, -z-1/2'
'-x+1/2, -y, z-1/2'

loop_
_atom_site_label
_atom_site_type_symbol
_atom_site_fract_x
_atom_site_fract_y
_atom_site_fract_z
_atom_site_U_iso_or_equiv
_atom_site_adp_type
_atom_site_occupancy
_atom_site_calc_flag
_atom_site_refinement_flags
_atom_site_disorder_group
_atom_site_disorder_assembly
Ag1 Ag 0.5 0 0.5 0.0138(3) Uani 1 d S . .
K2 K 0 0.14307(13) 0.5190(2) 0.0294(4) Uani 1 d S . .
F3 F 0.5 0.1611(3) 0.5699(7) 0.0390(13) Uani 1 d S . .
F4 F 0.25 0.0282(4) 0.25 0.0570(16) Uani 1 d S . .

loop_
_atom_site_aniso_label
_atom_site_aniso_U_11
_atom_site_aniso_U_22
_atom_site_aniso_U_33
_atom_site_aniso_U_23
_atom_site_aniso_U_13
_atom_site_aniso_U_12
Ag1 0.0144(4) 0.0146(4) 0.0125(4) -0.00021(19) 0 0
K2 0.0495(11) 0.0144(7) 0.0242(8) 0.0003(5) 0 0
F3 0.073(4) 0.016(2) 0.028(2) -0.0042(17) 0 0
F4 0.020(2) 0.045(3) 0.106(5) 0 0.000(3) 0

loop_
_atom_type_symbol
_atom_type_description
_atom_type_scat_dispersion_real
_atom_type_scat_dispersion_imag
_atom_type_scat_source
Ag Ag -0.8971 1.1015 'International Tables Vol C Tables 4.2.6.8 and 6.1.1.4'
K K 0.2009 0.2494 'International Tables Vol C Tables 4.2.6.8 and 6.1.1.4'
F F 0.0171 0.0103 'International Tables Vol C Tables 4.2.6.8 and 6.1.1.4'

loop_
_geom_angle_atom_site_label_1
_geom_angle_atom_site_label_2
_geom_angle_atom_site_label_3
_geom_angle
_geom_angle_site_symmetry_1
_geom_angle_site_symmetry_3
_geom_angle_publ_flag
F3 Ag1 F3 180 9_656 . ?
F3 Ag1 F4 89.97(16) 9_656 9_656 ?
F3 Ag1 F4 90.03(16) . 9_656 ?
F3 Ag1 F4 90.03(16) 9_656 . ?
F3 Ag1 F4 89.97(16) . . ?
F4 Ag1 F4 180 9_656 . ?
F3 Ag1 F4 89.97(16) 9_656 2_556 ?
F3 Ag1 F4 90.03(16) . 2_556 ?
F4 Ag1 F4 86.32(5) 9_656 2_556 ?
F4 Ag1 F4 93.68(5) . 2_556 ?
F3 Ag1 F4 90.03(16) 9_656 10_655 ?
F3 Ag1 F4 89.97(16) . 10_655 ?
F4 Ag1 F4 93.68(5) 9_656 10_655 ?
F4 Ag1 F4 86.32(5) . 10_655 ?
F4 Ag1 F4 180 2_556 10_655 ?
F3 Ag1 K2 120.00(3) 9_656 1_655 ?
F3 Ag1 K2 60.00(3) . 1_655 ?
F4 Ag1 K2 57.66(10) 9_656 1_655 ?
F4 Ag1 K2 122.34(10) . 1_655 ?
F4 Ag1 K2 130.20(8) 2_556 1_655 ?
F4 Ag1 K2 49.80(8) 10_655 1_655 ?
F3 Ag1 K2 60.00(3) 9_656 9_556 ?
F3 Ag1 K2 120.00(3) . 9_556 ?
F4 Ag1 K2 122.34(10) 9_656 9_556 ?
F4 Ag1 K2 57.66(10) . 9_556 ?
F4 Ag1 K2 49.80(8) 2_556 9_556 ?
F4 Ag1 K2 130.20(8) 10_655 9_556 ?
K2 Ag1 K2 180.00(5) 1_655 9_556 ?
F3 Ag1 K2 120.00(3) 9_656 . ?
F3 Ag1 K2 60.00(3) . . ?
F4 Ag1 K2 130.20(8) 9_656 . ?
F4 Ag1 K2 49.80(8) . . ?
F4 Ag1 K2 57.66(10) 2_556 . ?
F4 Ag1 K2 122.34(10) 10_655 . ?
K2 Ag1 K2 119.26(6) 1_655 . ?
K2 Ag1 K2 60.74(6) 9_556 . ?
F3 Ag1 K2 60.00(3) 9_656 9_656 ?
F3 Ag1 K2 120.00(3) . 9_656 ?
F4 Ag1 K2 49.80(8) 9_656 9_656 ?
F4 Ag1 K2 130.20(8) . 9_656 ?
F4 Ag1 K2 122.34(10) 2_556 9_656 ?
F4 Ag1 K2 57.66(10) 10_655 9_656 ?
K2 Ag1 K2 60.74(6) 1_655 9_656 ?
K2 Ag1 K2 119.26(6) 9_556 9_656 ?
K2 Ag1 K2 180 . 9_656 ?
F3 Ag1 K2 132.74(14) 9_656 15_557 ?
F3 Ag1 K2 47.26(14) . 15_557 ?
F4 Ag1 K2 57.63(10) 9_656 15_557 ?
F4 Ag1 K2 122.37(10) . 15_557 ?
F4 Ag1 K2 57.63(10) 2_556 15_557 ?
F4 Ag1 K2 122.37(10) 10_655 15_557 ?
K2 Ag1 K2 73.51(4) 1_655 15_557 ?
K2 Ag1 K2 106.49(4) 9_556 15_557 ?
K2 Ag1 K2 73.51(4) . 15_557 ?
K2 Ag1 K2 106.49(4) 9_656 15_557 ?
F3 Ag1 K2 47.26(14) 9_656 7_544 ?
F3 Ag1 K2 132.74(14) . 7_544 ?
F4 Ag1 K2 122.37(10) 9_656 7_544 ?
F4 Ag1 K2 57.63(10) . 7_544 ?
F4 Ag1 K2 122.37(10) 2_556 7_544 ?
F4 Ag1 K2 57.63(10) 10_655 7_544 ?
K2 Ag1 K2 106.49(4) 1_655 7_544 ?
K2 Ag1 K2 73.51(4) 9_556 7_544 ?
K2 Ag1 K2 106.49(4) . 7_544 ?
K2 Ag1 K2 73.51(4) 9_656 7_544 ?
K2 Ag1 K2 180 15_557 7_544 ?
F3 K2 F3 98.11(14) 13_556 15_557 ?
F3 K2 F4 111.95(14) 13_556 10 ?
F3 K2 F4 132.51(8) 15_557 10 ?
F3 K2 F4 111.95(14) 13_556 . ?
F3 K2 F4 132.51(8) 15_557 . ?
F4 K2 F4 68.76(9) 10 . ?
F3 K2 F4 143.32(10) 13_556 9_556 ?
F3 K2 F4 64.83(9) 15_557 9_556 ?
F4 K2 F4 69.25(5) 10 9_556 ?
F4 K2 F4 102.63(6) . 9_556 ?
F3 K2 F4 143.32(10) 13_556 2_556 ?
F3 K2 F4 64.83(9) 15_557 2_556 ?
F4 K2 F4 102.63(6) 10 2_556 ?
F4 K2 F4 69.25(5) . 2_556 ?
F4 K2 F4 60.97(9) 9_556 2_556 ?
F3 K2 F3 87.28(9) 13_556 . ?
F3 K2 F3 83.63(9) 15_557 . ?
F4 K2 F3 131.70(10) 10 . ?
F4 K2 F3 62.94(9) . . ?
F4 K2 F3 120.25(10) 9_556 . ?
F4 K2 F3 59.83(10) 2_556 . ?
F3 K2 F3 87.28(9) 13_556 1_455 ?
F3 K2 F3 83.63(9) 15_557 1_455 ?
F4 K2 F3 62.94(9) 10 1_455 ?
F4 K2 F3 131.70(10) . 1_455 ?
F4 K2 F3 59.83(10) 9_556 1_455 ?
F4 K2 F3 120.25(10) 2_556 1_455 ?
F3 K2 F3 165.30(17) . 1_455 ?
F3 K2 Ag1 118.93(3) 13_556 1_455 ?
F3 K2 Ag1 94.43(5) 15_557 1_455 ?
F4 K2 Ag1 39.09(2) 10 1_455 ?
F4 K2 Ag1 101.43(9) . 1_455 ?
F4 K2 Ag1 38.801(17) 9_556 1_455 ?
F4 K2 Ag1 95.51(8) 2_556 1_455 ?
F3 K2 Ag1 153.65(10) . 1_455 ?
F3 K2 Ag1 35.39(7) 1_455 1_455 ?
F3 K2 Ag1 118.93(3) 13_556 . ?
F3 K2 Ag1 94.43(5) 15_557 . ?
F4 K2 Ag1 101.43(9) 10 . ?
F4 K2 Ag1 39.09(2) . . ?
F4 K2 Ag1 95.51(8) 9_556 . ?
F4 K2 Ag1 38.801(17) 2_556 . ?
F3 K2 Ag1 35.39(7) . . ?
F3 K2 Ag1 153.65(10) 1_455 . ?
Ag1 K2 Ag1 119.26(6) 1_455 . ?
F3 K2 Ag1 133.30(12) 13_556 7_445 ?
F3 K2 Ag1 35.20(9) 15_557 7_445 ?
F4 K2 Ag1 106.21(9) 10 7_445 ?
F4 K2 Ag1 106.21(9) . 7_445 ?
F4 K2 Ag1 38.78(2) 9_556 7_445 ?
F4 K2 Ag1 38.78(2) 2_556 7_445 ?
F3 K2 Ag1 86.91(9) . 7_445 ?
F3 K2 Ag1 86.91(9) 1_455 7_445 ?
Ag1 K2 Ag1 77.01(3) 1_455 7_445 ?
Ag1 K2 Ag1 77.01(3) . 7_445 ?
F3 K2 K2 163.10(13) 13_556 9_556 ?
F3 K2 K2 98.80(11) 15_557 9_556 ?
F4 K2 K2 55.14(10) 10 9_556 ?
F4 K2 K2 55.14(10) . 9_556 ?
F4 K2 K2 47.49(8) 9_556 9_556 ?
F4 K2 K2 47.49(8) 2_556 9_556 ?
F3 K2 K2 94.59(8) . 9_556 ?
F3 K2 K2 94.59(8) 1_455 9_556 ?
Ag1 K2 K2 59.63(3) 1_455 9_556 ?
Ag1 K2 K2 59.63(3) . 9_556 ?
Ag1 K2 K2 63.60(5) 7_445 9_556 ?
Ag1 F3 K2 154.5(2) . 13_556 ?
Ag1 F3 K2 97.54(18) . 15_557 ?
K2 F3 K2 107.95(15) 13_556 15_557 ?
Ag1 F3 K2 84.61(8) . . ?
K2 F3 K2 92.72(9) 13_556 . ?
K2 F3 K2 95.64(9) 15_557 . ?
Ag1 F3 K2 84.61(8) . 1_655 ?
K2 F3 K2 92.72(9) 13_556 1_655 ?
K2 F3 K2 95.64(9) 15_557 1_655 ?
K2 F3 K2 165.30(17) . 1_655 ?
Ag1 F4 Ag1 161.8(3) 7_444 . ?
Ag1 F4 K2 98.50(7) 7_444 . ?
Ag1 F4 K2 91.11(6) . . ?
Ag1 F4 K2 91.11(6) 7_444 15_556 ?
Ag1 F4 K2 98.50(7) . 15_556 ?
K2 F4 K2 116.0(2) . 15_556 ?
Ag1 F4 K2 83.59(11) 7_444 9_556 ?
Ag1 F4 K2 83.54(11) . 9_556 ?
K2 F4 K2 77.37(6) . 9_556 ?
K2 F4 K2 166.32(17) 15_556 9_556 ?
Ag1 F4 K2 83.54(11) 7_444 7_544 ?
Ag1 F4 K2 83.59(11) . 7_544 ?
K2 F4 K2 166.32(17) . 7_544 ?
K2 F4 K2 77.37(6) 15_556 7_544 ?
K2 F4 K2 89.48(16) 9_556 7_544 ?

loop_
_geom_bond_atom_site_label_1
_geom_bond_atom_site_label_2
_geom_bond_distance
_geom_bond_site_symmetry_2
_geom_bond_publ_flag
Ag1 F3 2.084(4) 9_656 ?
Ag1 F3 2.084(4) . ?
Ag1 F4 2.2595(11) 9_656 ?
Ag1 F4 2.2595(10) . ?
Ag1 F4 2.2595(10) 2_556 ?
Ag1 F4 2.2595(11) 10_655 ?
Ag1 K2 3.5829(14) 1_655 ?
Ag1 K2 3.5829(14) 9_556 ?
Ag1 K2 3.5829(14) . ?
Ag1 K2 3.5829(14) 9_656 ?
Ag1 K2 3.5846(19) 15_557 ?
Ag1 K2 3.5846(19) 7_544 ?
K2 F3 2.539(4) 13_556 ?
K2 F3 2.656(5) 15_557 ?
K2 F4 2.737(3) 10 ?
K2 F4 2.737(3) . ?
K2 F4 3.047(4) 9_556 ?
K2 F4 3.047(4) 2_556 ?
K2 F3 3.1169(14) . ?
K2 F3 3.1169(14) 1_455 ?
K2 Ag1 3.5829(14) 1_455 ?
K2 Ag1 3.5846(19) 7_445 ?
K2 K2 3.623(4) 9_556 ?
F3 K2 2.539(4) 13_556 ?
F3 K2 2.656(5) 15_557 ?
F3 K2 3.1169(14) 1_655 ?
F4 Ag1 2.2595(11) 7_444 ?
F4 K2 2.737(3) 15_556 ?
F4 K2 3.047(4) 9_556 ?
F4 K2 3.047(4) 7_544 ?
